data_2238742
loop_
_publ_author_name
'Basu Baul, Tushar S.'
'Kundu, Sajal'
'Ng, Seik Weng'
'Tiekink, Edward R. T.'

_publ_section_title
;
 Di-\m-iodido-bis(iodido{methyl
 4-[(pyridin-2-ylmethylidene)amino]benzoate-\k^2^<i>N</i>,<i>N</i>'}cadmium)
;
_journal_issue 11
_journal_name_full 'Acta Crystallographica Section E'
_journal_page_first m623
_journal_page_last m624
_journal_paper_doi 10.1107/S160053681302905X
_journal_volume 69
_journal_year 2013
_chemical_formula_iupac '[Cd2 I4 (C14 H12 N2 O2)2]'
_chemical_formula_moiety 'C28 H24 Cd2 I4 N4 O4'
_chemical_formula_sum 'C28 H24 Cd2 I4 N4 O4'
_chemical_formula_weight 1212.91
_chemical_name_systematic
;
Di-\m-iodido-bis(iodido{methyl
4-[(pyridin-2-ylmethylidene)amino]benzoate-\k^2^<i>N</i>,<i>N</i>'}cadmium)
;
_space_group_IT_number 2
_symmetry_cell_setting triclinic
_symmetry_space_group_name_Hall '-P 1'
_symmetry_space_group_name_H-M 'P -1'
_atom_sites_solution_hydrogens geom
_atom_sites_solution_primary direct
_atom_sites_solution_secondary difmap
_audit_creation_method SHELXL-97
_cell_angle_alpha 109.516(5)
_cell_angle_beta 95.868(3)
_cell_angle_gamma 90.242(4)
_cell_formula_units_Z 1
_cell_length_a 8.4883(3)
_cell_length_b 9.3677(5)
_cell_length_c 10.9029(5)
_cell_measurement_reflns_used 5933
_cell_measurement_temperature 100(2)
_cell_measurement_theta_max 27.4920
_cell_measurement_theta_min 2.3039
_cell_volume 812.18(7)
_computing_cell_refinement 'CrysAlis PRO (Agilent, 2013)'
_computing_data_collection 'CrysAlis PRO (Agilent, 2013)'
_computing_data_reduction 'CrysAlis PRO (Agilent, 2013)'
_computing_molecular_graphics
;
ORTEP-3 for Windows (Farrugia, 2012) and
DIAMOND (Brandenburg, 2006)
;
_computing_publication_material 'publCIF (Westrip, 2010)'
_computing_structure_refinement 'SHELXL97 (Sheldrick, 2008)'
_computing_structure_solution 'SHELXS97 (Sheldrick, 2008)'
_diffrn_ambient_temperature 100(2)
_diffrn_detector_area_resol_mean 10.4041
_diffrn_measured_fraction_theta_full 0.999
_diffrn_measured_fraction_theta_max 0.999
_diffrn_measurement_device_type 'Agilent SuperNova Dual diffractometer with an Atlas detector'
_diffrn_measurement_method '\w scan'
_diffrn_radiation_monochromator Mirror
_diffrn_radiation_source 'SuperNova (Mo) X-ray Source'
_diffrn_radiation_type MoK\a
_diffrn_radiation_wavelength 0.71073
_diffrn_reflns_av_R_equivalents 0.0307
_diffrn_reflns_av_sigmaI/netI 0.0331
_diffrn_reflns_limit_h_max 11
_diffrn_reflns_limit_h_min -10
_diffrn_reflns_limit_k_max 12
_diffrn_reflns_limit_k_min -12
_diffrn_reflns_limit_l_max 14
_diffrn_reflns_limit_l_min -14
_diffrn_reflns_number 11886
_diffrn_reflns_theta_full 27.55
_diffrn_reflns_theta_max 27.55
_diffrn_reflns_theta_min 2.31
_diffrn_standards_decay_% 0
_diffrn_standards_interval_count 0
_diffrn_standards_interval_time 0
_diffrn_standards_number 0
_exptl_absorpt_coefficient_mu 5.150
_exptl_absorpt_correction_T_max 1.00000
_exptl_absorpt_correction_T_min 0.69777
_exptl_absorpt_correction_type multi-scan
_exptl_absorpt_process_details '(CrysAlis PRO; Agilent, 2013)'
_exptl_crystal_colour yellow
_exptl_crystal_density_diffrn 2.480
_exptl_crystal_density_method 'not measured'
_exptl_crystal_description prism
_exptl_crystal_F_000 560
_exptl_crystal_size_max 0.20
_exptl_crystal_size_mid 0.15
_exptl_crystal_size_min 0.10
_refine_diff_density_max 0.578
_refine_diff_density_min -1.037
_refine_ls_extinction_method none
_refine_ls_goodness_of_fit_ref 1.002
_refine_ls_hydrogen_treatment constr
_refine_ls_matrix_type full
_refine_ls_number_parameters 191
_refine_ls_number_reflns 3738
_refine_ls_number_restraints 0
_refine_ls_restrained_S_all 1.002
_refine_ls_R_factor_all 0.0266
_refine_ls_R_factor_gt 0.0217
_refine_ls_shift/su_max 0.001
_refine_ls_shift/su_mean 0.000
_refine_ls_structure_factor_coef Fsqd
_refine_ls_weighting_details 'calc w=1/[\s^2^(Fo^2^)+(0.0210P)^2^+0.5485P] where P=(Fo^2^+2Fc^2^)/3'
_refine_ls_weighting_scheme calc
_refine_ls_wR_factor_gt 0.0470
_refine_ls_wR_factor_ref 0.0495
_reflns_number_gt 3374
_reflns_number_total 3738
_reflns_threshold_expression I>2\s(I)
_cod_data_source_file hg5357.cif
_cod_data_source_block I
_cod_original_cell_volume 812.18(6)
_cod_database_code 2238742

loop_
_symmetry_equiv_pos_as_xyz
'x, y, z'
'-x, -y, -z'

loop_
_atom_site_type_symbol
_atom_site_label
_atom_site_fract_x
_atom_site_fract_y
_atom_site_fract_z
_atom_site_U_iso_or_equiv
_atom_site_adp_type
_atom_site_calc_flag
_atom_site_refinement_flags
_atom_site_occupancy
_atom_site_symmetry_multiplicity
I I1 0.36407(2) 0.52109(2) 0.344025(19) 0.01447(6) Uani d . 1 1
I I2 0.54922(2) 0.97175(3) 0.69338(2) 0.01683(6) Uani d . 1 1
Cd Cd 0.39702(2) 0.69721(3) 0.61836(2) 0.01149(6) Uani d . 1 1
N N1 0.2891(3) 0.6752(3) 0.8000(2) 0.0118(5) Uani d . 1 1
N N2 0.1161(3) 0.7293(3) 0.5962(2) 0.0110(5) Uani d . 1 1
O O1 -0.1491(3) 0.9351(3) 0.1141(2) 0.0162(5) Uani d . 1 1
O O2 -0.3079(3) 0.7290(3) 0.0766(2) 0.0206(5) Uani d . 1 1
C C1 0.3737(4) 0.6588(4) 0.9039(3) 0.0153(7) Uani d . 1 1
H H1 0.4858 0.6579 0.9063 0.018 Uiso calc R 1 1
C C2 0.3043(4) 0.6428(4) 1.0096(3) 0.0150(7) Uani d . 1 1
H H2 0.3682 0.6340 1.0833 0.018 Uiso calc R 1 1
C C3 0.1418(4) 0.6401(4) 1.0051(3) 0.0157(7) Uani d . 1 1
H H3 0.0915 0.6254 1.0741 0.019 Uiso calc R 1 1
C C4 0.0520(4) 0.6593(4) 0.8977(3) 0.0139(7) Uani d . 1 1
H H4 -0.0604 0.6582 0.8924 0.017 Uiso calc R 1 1
C C5 0.1304(4) 0.6800(4) 0.7980(3) 0.0123(6) Uani d . 1 1
C C6 0.0422(4) 0.7113(4) 0.6870(3) 0.0119(6) Uani d . 1 1
H H6 -0.0697 0.7181 0.6826 0.014 Uiso calc R 1 1
C C7 0.0294(3) 0.7576(4) 0.4877(3) 0.0107(6) Uani d . 1 1
C C8 -0.1235(4) 0.6954(4) 0.4383(3) 0.0130(6) Uani d . 1 1
H H8 -0.1757 0.6374 0.4800 0.016 Uiso calc R 1 1
C C9 -0.1987(4) 0.7191(4) 0.3279(3) 0.0153(7) Uani d . 1 1
H H9 -0.3021 0.6761 0.2933 0.018 Uiso calc R 1 1
C C10 -0.1227(3) 0.8059(4) 0.2677(3) 0.0103(6) Uani d . 1 1
C C11 0.0284(3) 0.8706(4) 0.3191(3) 0.0115(6) Uani d . 1 1
H H11 0.0785 0.9326 0.2798 0.014 Uiso calc R 1 1
C C12 0.1058(3) 0.8445(4) 0.4279(3) 0.0114(6) Uani d . 1 1
H H12 0.2101 0.8857 0.4613 0.014 Uiso calc R 1 1
C C13 -0.2045(4) 0.8179(4) 0.1441(3) 0.0135(7) Uani d . 1 1
C C14 -0.2324(4) 0.9537(4) -0.0024(3) 0.0175(7) Uani d . 1 1
H H14A -0.2363 0.8575 -0.0752 0.026 Uiso calc R 1 1
H H14B -0.1767 1.0318 -0.0248 0.026 Uiso calc R 1 1
H H14C -0.3406 0.9843 0.0144 0.026 Uiso calc R 1 1

loop_
_atom_site_aniso_label
_atom_site_aniso_U_11
_atom_site_aniso_U_22
_atom_site_aniso_U_33
_atom_site_aniso_U_12
_atom_site_aniso_U_13
_atom_site_aniso_U_23
I1 0.01401(11) 0.01747(12) 0.01205(11) 0.00245(8) 0.00116(8) 0.00518(9)
I2 0.01733(11) 0.01644(12) 0.01742(11) -0.00593(9) -0.00164(8) 0.00774(9)
Cd 0.01011(11) 0.01394(13) 0.01083(12) -0.00150(9) 0.00068(9) 0.00488(10)
N1 0.0126(13) 0.0116(14) 0.0107(13) -0.0020(11) 0.0000(10) 0.0034(11)
N2 0.0121(12) 0.0113(14) 0.0104(13) 0.0009(11) 0.0005(10) 0.0050(11)
O1 0.0210(12) 0.0152(13) 0.0131(11) -0.0027(10) -0.0055(9) 0.0078(10)
O2 0.0213(12) 0.0181(14) 0.0211(13) -0.0059(10) -0.0088(10) 0.0084(11)
C1 0.0165(16) 0.0139(17) 0.0142(16) -0.0020(13) -0.0026(13) 0.0043(14)
C2 0.0225(17) 0.0125(17) 0.0108(15) -0.0006(13) -0.0015(13) 0.0058(14)
C3 0.0226(17) 0.0133(17) 0.0139(16) -0.0012(13) 0.0035(13) 0.0076(14)
C4 0.0133(15) 0.0137(17) 0.0145(16) 0.0003(13) 0.0029(12) 0.0041(14)
C5 0.0137(15) 0.0115(17) 0.0116(15) -0.0002(12) 0.0019(12) 0.0037(13)
C6 0.0109(15) 0.0113(16) 0.0130(15) -0.0003(12) 0.0006(12) 0.0035(13)
C7 0.0117(15) 0.0106(16) 0.0086(14) 0.0021(12) -0.0001(12) 0.0020(13)
C8 0.0128(15) 0.0144(17) 0.0132(15) -0.0030(13) 0.0006(12) 0.0065(14)
C9 0.0107(15) 0.0173(18) 0.0169(16) -0.0026(13) -0.0014(13) 0.0052(14)
C10 0.0117(14) 0.0095(16) 0.0090(14) 0.0003(12) -0.0006(12) 0.0024(13)
C11 0.0123(15) 0.0095(16) 0.0127(15) 0.0021(12) 0.0040(12) 0.0030(13)
C12 0.0067(14) 0.0132(17) 0.0134(15) -0.0001(12) 0.0000(12) 0.0036(13)
C13 0.0138(15) 0.0134(17) 0.0126(15) 0.0019(13) -0.0006(13) 0.0040(14)
C14 0.0246(17) 0.0163(18) 0.0125(16) 0.0001(14) -0.0046(14) 0.0080(14)

loop_
_atom_type_symbol
_atom_type_description
_atom_type_scat_dispersion_real
_atom_type_scat_dispersion_imag
_atom_type_scat_source
C C 0.0033 0.0016 'International Tables Vol C Tables 4.2.6.8 and 6.1.1.4'
H H 0.0000 0.0000 'International Tables Vol C Tables 4.2.6.8 and 6.1.1.4'
N N 0.0061 0.0033 'International Tables Vol C Tables 4.2.6.8 and 6.1.1.4'
O O 0.0106 0.0060 'International Tables Vol C Tables 4.2.6.8 and 6.1.1.4'
Cd Cd -0.8075 1.2024 'International Tables Vol C Tables 4.2.6.8 and 6.1.1.4'
I I -0.4742 1.8119 'International Tables Vol C Tables 4.2.6.8 and 6.1.1.4'

loop_
_geom_angle_atom_site_label_1
_geom_angle_atom_site_label_2
_geom_angle_atom_site_label_3
_geom_angle_site_symmetry_3
_geom_angle
Cd I1 Cd 2_666 92.716(9)
N1 Cd N2 . 70.33(8)
N1 Cd I2 . 107.66(7)
N2 Cd I2 . 109.09(6)
N1 Cd I1 . 134.10(7)
N2 Cd I1 . 87.44(6)
I2 Cd I1 . 117.588(10)
N1 Cd I1 2_666 86.88(6)
N2 Cd I1 2_666 141.81(6)
I2 Cd I1 2_666 106.827(10)
I1 Cd I1 2_666 87.284(9)
C1 N1 C5 . 118.7(3)
C1 N1 Cd . 124.5(2)
C5 N1 Cd . 116.87(19)
C6 N2 C7 . 119.8(3)
C6 N2 Cd . 115.35(19)
C7 N2 Cd . 124.74(18)
C13 O1 C14 . 114.2(2)
N1 C1 C2 . 122.7(3)
N1 C1 H1 . 118.6
C2 C1 H1 . 118.6
C3 C2 C1 . 118.8(3)
C3 C2 H2 . 120.6
C1 C2 H2 . 120.6
C2 C3 C4 . 119.0(3)
C2 C3 H3 . 120.5
C4 C3 H3 . 120.5
C3 C4 C5 . 118.8(3)
C3 C4 H4 . 120.6
C5 C4 H4 . 120.6
N1 C5 C4 . 121.9(3)
N1 C5 C6 . 117.1(3)
C4 C5 C6 . 121.0(3)
N2 C6 C5 . 120.1(3)
N2 C6 H6 . 119.9
C5 C6 H6 . 119.9
C12 C7 C8 . 120.5(3)
C12 C7 N2 . 117.5(3)
C8 C7 N2 . 122.0(3)
C9 C8 C7 . 119.6(3)
C9 C8 H8 . 120.2
C7 C8 H8 . 120.2
C8 C9 C10 . 120.1(3)
C8 C9 H9 . 119.9
C10 C9 H9 . 119.9
C11 C10 C9 . 120.1(3)
C11 C10 C13 . 122.2(3)
C9 C10 C13 . 117.6(3)
C12 C11 C10 . 120.1(3)
C12 C11 H11 . 120.0
C10 C11 H11 . 120.0
C11 C12 C7 . 119.6(3)
C11 C12 H12 . 120.2
C7 C12 H12 . 120.2
O2 C13 O1 . 123.6(3)
O2 C13 C10 . 123.2(3)
O1 C13 C10 . 113.2(3)
O1 C14 H14A . 109.5
O1 C14 H14B . 109.5
H14A C14 H14B . 109.5
O1 C14 H14C . 109.5
H14A C14 H14C . 109.5
H14B C14 H14C . 109.5

loop_
_geom_bond_atom_site_label_1
_geom_bond_atom_site_label_2
_geom_bond_site_symmetry_2
_geom_bond_distance
_geom_bond_publ_flag
I1 Cd . 2.8765(4) y
I1 Cd 2_666 2.9813(3) y
I2 Cd . 2.7023(4) y
Cd N1 . 2.333(2) y
Cd N2 . 2.402(2) y
Cd I1 2_666 2.9813(3) ?
N1 C1 . 1.332(4) ?
N1 C5 . 1.346(4) ?
N2 C6 . 1.280(4) ?
N2 C7 . 1.430(4) ?
O1 C13 . 1.342(4) ?
O1 C14 . 1.452(4) ?
O2 C13 . 1.207(4) ?
C1 C2 . 1.396(4) ?
C1 H1 . 0.9500 ?
C2 C3 . 1.375(5) ?
C2 H2 . 0.9500 ?
C3 C4 . 1.394(4) ?
C3 H3 . 0.9500 ?
C4 C5 . 1.397(4) ?
C4 H4 . 0.9500 ?
C5 C6 . 1.471(4) ?
C6 H6 . 0.9500 ?
C7 C12 . 1.394(4) ?
C7 C8 . 1.399(4) ?
C8 C9 . 1.388(4) ?
C8 H8 . 0.9500 ?
C9 C10 . 1.396(4) ?
C9 H9 . 0.9500 ?
C10 C11 . 1.395(4) ?
C10 C13 . 1.491(4) ?
C11 C12 . 1.390(4) ?
C11 H11 . 0.9500 ?
C12 H12 . 0.9500 ?
C14 H14A . 0.9800 ?
C14 H14B . 0.9800 ?
C14 H14C . 0.9800 ?

loop_
_geom_hbond_atom_site_label_D
_geom_hbond_atom_site_label_H
_geom_hbond_atom_site_label_A
_geom_hbond_site_symmetry_A
_geom_hbond_distance_DH
_geom_hbond_distance_HA
_geom_hbond_distance_DA
_geom_hbond_angle_DHA
C1 H1 O2 1_656 0.95 2.34 3.066(4) 133
C14 H14B Cg1 2_576 0.98 2.79 3.416(4) 123

loop_
_geom_torsion_atom_site_label_1
_geom_torsion_atom_site_label_2
_geom_torsion_atom_site_label_3
_geom_torsion_atom_site_label_4
_geom_torsion_site_symmetry_1
_geom_torsion_site_symmetry_4
_geom_torsion
Cd I1 Cd N1 2_666 . -83.00(8)
Cd I1 Cd N2 2_666 . -142.16(6)
Cd I1 Cd I2 2_666 . 107.590(12)
Cd I1 Cd I1 2_666 2_666 0.0
N2 Cd N1 C1 . . -175.4(3)
I2 Cd N1 C1 . . -70.8(3)
I1 Cd N1 C1 . . 119.0(2)
I1 Cd N1 C1 2_666 . 35.8(3)
N2 Cd N1 C5 . . 4.5(2)
I2 Cd N1 C5 . . 109.0(2)
I1 Cd N1 C5 . . -61.1(2)
I1 Cd N1 C5 2_666 . -144.3(2)
N1 Cd N2 C6 . . -3.7(2)
I2 Cd N2 C6 . . -106.2(2)
I1 Cd N2 C6 . . 135.4(2)
I1 Cd N2 C6 2_666 . 53.1(3)
N1 Cd N2 C7 . . -180.0(3)
I2 Cd N2 C7 . . 77.5(2)
I1 Cd N2 C7 . . -40.9(2)
I1 Cd N2 C7 2_666 . -123.2(2)
C5 N1 C1 C2 . . 1.5(5)
Cd N1 C1 C2 . . -178.6(2)
N1 C1 C2 C3 . . 1.7(5)
C1 C2 C3 C4 . . -2.5(5)
C2 C3 C4 C5 . . 0.2(5)
C1 N1 C5 C4 . . -3.9(5)
Cd N1 C5 C4 . . 176.3(3)
C1 N1 C5 C6 . . 174.9(3)
Cd N1 C5 C6 . . -5.0(4)
C3 C4 C5 N1 . . 3.0(5)
C3 C4 C5 C6 . . -175.7(3)
C7 N2 C6 C5 . . 179.1(3)
Cd N2 C6 C5 . . 2.6(4)
N1 C5 C6 N2 . . 1.5(5)
C4 C5 C6 N2 . . -179.7(3)
C6 N2 C7 C12 . . 150.0(3)
Cd N2 C7 C12 . . -33.8(4)
C6 N2 C7 C8 . . -32.9(5)
Cd N2 C7 C8 . . 143.3(2)
C12 C7 C8 C9 . . 0.8(5)
N2 C7 C8 C9 . . -176.2(3)
C7 C8 C9 C10 . . -0.7(5)
C8 C9 C10 C11 . . -0.8(5)
C8 C9 C10 C13 . . 175.7(3)
C9 C10 C11 C12 . . 2.2(5)
C13 C10 C11 C12 . . -174.0(3)
C10 C11 C12 C7 . . -2.1(5)
C8 C7 C12 C11 . . 0.6(5)
N2 C7 C12 C11 . . 177.7(3)
C14 O1 C13 O2 . . 4.4(4)
C14 O1 C13 C10 . . -177.0(2)
C11 C10 C13 O2 . . 156.5(3)
C9 C10 C13 O2 . . -19.9(5)
C11 C10 C13 O1 . . -22.1(4)
C9 C10 C13 O1 . . 161.5(3)
